data_7023578
loop_
_publ_author_name
'Abraham, Maria L.'
'Schulze, A. Carina'
'Korthaus, Alexander'
'Oppel, Iris M.'

_publ_section_title
;
 Oxidant-induced intramolecular triazole formation.
;
_journal_issue 45
_journal_name_full 'Dalton transactions (Cambridge, England : 2003)'
_journal_page_first 16066
_journal_page_last 16072
_journal_paper_doi 10.1039/c3dt51490k
_journal_volume 42
_journal_year 2013
_chemical_formula_moiety 'C28 H31 N6 O3 P Pd'
_chemical_formula_sum 'C28 H31 N6 O3 P Pd'
_chemical_formula_weight 636.96
_chemical_name_common '[(PdPEt3)H2L]'
_chemical_name_systematic
; 
 2,4-Dihydro-5-(2-hydroxyphenyl)-4-((2-hydroxyphenyl)methyleneamino)
-1,2,4-triazol-3-ylidene 2-oxybenzaldehyde hydrazono)-(triethylphosphine)
-palladium(ii) 
;
_space_group_IT_number 2
_symmetry_cell_setting triclinic
_symmetry_space_group_name_Hall '-P 1'
_symmetry_space_group_name_H-M 'P -1'
_atom_sites_solution_hydrogens geom
_atom_sites_solution_primary direct
_atom_sites_solution_secondary difmap
_audit_creation_method SHELXL-97
_cell_angle_alpha 90.997(3)
_cell_angle_beta 99.318(3)
_cell_angle_gamma 102.809(3)
_cell_formula_units_Z 2
_cell_length_a 10.2404(19)
_cell_length_b 10.596(2)
_cell_length_c 13.021(2)
_cell_measurement_reflns_used 1754
_cell_measurement_temperature 100(2)
_cell_measurement_theta_max 20.58
_cell_measurement_theta_min 2.38
_cell_volume 1357.4(4)
_computing_cell_refinement 'Bruker SAINT'
_computing_data_collection 'Bruker APEX'
_computing_data_reduction 'Bruker SAINT A'
_computing_molecular_graphics 'Bruker SHELXTL'
_computing_publication_material 'Bruker SHELXTL'
_computing_structure_refinement 'SHELXL-97 (Sheldrick, 2008)'
_computing_structure_solution 'SHELXS-97 (Sheldrick, 2008)'
_diffrn_ambient_temperature 100(2)
_diffrn_measured_fraction_theta_full 1.000
_diffrn_measured_fraction_theta_max 1.000
_diffrn_measurement_device_type 'Bruker APEX-I CCD'
_diffrn_measurement_method '\w scans'
_diffrn_radiation_monochromator multilayer
_diffrn_radiation_source microsource
_diffrn_radiation_type MoK\a
_diffrn_radiation_wavelength 0.71073
_diffrn_reflns_av_R_equivalents 0.0571
_diffrn_reflns_av_sigmaI/netI 0.0628
_diffrn_reflns_limit_h_max 12
_diffrn_reflns_limit_h_min -12
_diffrn_reflns_limit_k_max 12
_diffrn_reflns_limit_k_min -12
_diffrn_reflns_limit_l_max 15
_diffrn_reflns_limit_l_min -15
_diffrn_reflns_number 14564
_diffrn_reflns_theta_full 25.10
_diffrn_reflns_theta_max 25.10
_diffrn_reflns_theta_min 1.59
_exptl_absorpt_coefficient_mu 0.785
_exptl_absorpt_correction_T_max 0.6950
_exptl_absorpt_correction_T_min 0.6096
_exptl_absorpt_correction_type multi-scan
_exptl_absorpt_process_details 'SADABS Medium Absorber'
_exptl_crystal_colour orange
_exptl_crystal_density_diffrn 1.558
_exptl_crystal_density_method 'not measured'
_exptl_crystal_description block
_exptl_crystal_F_000 652
_exptl_crystal_size_max 0.70
_exptl_crystal_size_mid 0.60
_exptl_crystal_size_min 0.50
_refine_diff_density_max 0.477
_refine_diff_density_min -0.644
_refine_diff_density_rms 0.096
_refine_ls_extinction_method none
_refine_ls_goodness_of_fit_ref 1.033
_refine_ls_hydrogen_treatment constr
_refine_ls_matrix_type full
_refine_ls_number_parameters 357
_refine_ls_number_reflns 4847
_refine_ls_number_restraints 0
_refine_ls_restrained_S_all 1.033
_refine_ls_R_factor_all 0.0488
_refine_ls_R_factor_gt 0.0389
_refine_ls_shift/su_max 0.001
_refine_ls_shift/su_mean 0.000
_refine_ls_structure_factor_coef Fsqd
_refine_ls_weighting_details 'calc w=1/[\s^2^(Fo^2^)+(0.0394P)^2^+0.0000P] where P=(Fo^2^+2Fc^2^)/3'
_refine_ls_weighting_scheme calc
_refine_ls_wR_factor_gt 0.0878
_refine_ls_wR_factor_ref 0.0916
_reflns_number_gt 4118
_reflns_number_total 4847
_reflns_threshold_expression >2sigma(I)
_cod_data_source_file c3dt51490k.txt
_cod_data_source_block 11-[(pdpet3)h2l']
_cod_depositor_comments
;
The following automatic conversions were performed:

'_symmetry_cell_setting' value 'Triclinic' changed to 'triclinic'
according to /home/saulius/struct/CIF-dictionaries/cif_core.dic
dictionary named 'cif_core.dic' version 2.4.2 from 2011-04-26.

Automatic conversion script
Id: cif_fix_values 1891 2012-01-12 08:04:46Z andrius 

The following automatic conversions were performed:

'_refine_ls_hydrogen_treatment' value 'constr.' was replaced with the
value 'constr' as specified in the replacement file
'src/cod-tools/trunk/data/replacement-values/replacement_values.lst'.

Automatic conversion script
Id: cif_fix_values 5376 2017-05-30 11:51:03Z andrius 
;
_cod_original_cell_volume 1357.5(4)
_cod_original_sg_symbol_H-M 'P-1   '
_cod_database_code 7023578

loop_
_symmetry_equiv_pos_as_xyz
'x, y, z'
'-x, -y, -z'

loop_
_atom_site_label
_atom_site_type_symbol
_atom_site_fract_x
_atom_site_fract_y
_atom_site_fract_z
_atom_site_U_iso_or_equiv
_atom_site_adp_type
_atom_site_occupancy
_atom_site_symmetry_multiplicity
_atom_site_calc_flag
_atom_site_refinement_flags
Pd1 Pd 0.55696(3) 0.77277(3) -0.02359(2) 0.01729(10) Uani 1 1 d .
P1 P 0.68883(10) 0.93212(9) -0.09913(7) 0.0193(2) Uani 1 1 d .
C1 C 0.6397(3) 0.6802(3) 0.1664(3) 0.0179(8) Uani 1 1 d .
C70 C 0.8381(4) 0.8781(4) -0.1220(3) 0.0263(9) Uani 1 1 d .
H70A H 0.8971 0.9477 -0.1541 0.032 Uiso 1 1 calc R
H70B H 0.8899 0.8622 -0.0543 0.032 Uiso 1 1 calc R
C71 C 0.8032(5) 0.7552(4) -0.1924(3) 0.0385(11) Uani 1 1 d .
H71C H 0.7293 0.6922 -0.1697 0.058 Uiso 1 1 calc R
H71B H 0.8834 0.7182 -0.1885 0.058 Uiso 1 1 calc R
H71A H 0.7745 0.7758 -0.2644 0.058 Uiso 1 1 calc R
C60 C 0.7549(4) 1.0846(3) -0.0217(3) 0.0223(8) Uani 1 1 d .
H60A H 0.6773 1.1159 -0.0029 0.027 Uiso 1 1 calc R
H60B H 0.8105 1.0675 0.0440 0.027 Uiso 1 1 calc R
C61 C 0.8415(4) 1.1929(4) -0.0746(3) 0.0317(10) Uani 1 1 d .
H61C H 0.9172 1.1623 -0.0959 0.047 Uiso 1 1 calc R
H61B H 0.8773 1.2686 -0.0256 0.047 Uiso 1 1 calc R
H61A H 0.7854 1.2169 -0.1361 0.047 Uiso 1 1 calc R
C50 C 0.6075(4) 0.9724(4) -0.2253(3) 0.0271(9) Uani 1 1 d .
H50B H 0.6763 1.0303 -0.2588 0.033 Uiso 1 1 calc R
H50A H 0.5717 0.8920 -0.2704 0.033 Uiso 1 1 calc R
C51 C 0.4914(4) 1.0390(4) -0.2172(3) 0.0292(9) Uani 1 1 d .
H51C H 0.4223 0.9818 -0.1849 0.044 Uiso 1 1 calc R
H51A H 0.4508 1.0578 -0.2870 0.044 Uiso 1 1 calc R
H51B H 0.5267 1.1201 -0.1744 0.044 Uiso 1 1 calc R
N11 N 0.5212(3) 0.5960(3) 0.1461(2) 0.0190(7) Uani 1 1 d .
N12 N 0.4554(3) 0.6269(3) 0.0510(2) 0.0182(7) Uani 1 1 d .
C11 C 0.3367(4) 0.5562(3) 0.0152(3) 0.0190(8) Uani 1 1 d .
H11 H 0.3015 0.4872 0.0558 0.023 Uiso 1 1 calc R
C12 C 0.2531(4) 0.5729(3) -0.0810(3) 0.0191(8) Uani 1 1 d .
C13 C 0.2912(4) 0.6673(3) -0.1537(3) 0.0189(8) Uani 1 1 d .
C14 C 0.1944(4) 0.6742(4) -0.2424(3) 0.0233(9) Uani 1 1 d .
H14 H 0.2176 0.7374 -0.2913 0.028 Uiso 1 1 calc R
C15 C 0.0678(4) 0.5928(4) -0.2605(3) 0.0264(9) Uani 1 1 d .
H15 H 0.0051 0.6002 -0.3211 0.032 Uiso 1 1 calc R
C16 C 0.0306(4) 0.4985(4) -0.1898(3) 0.0250(9) Uani 1 1 d .
H16 H -0.0570 0.4417 -0.2023 0.030 Uiso 1 1 calc R
C17 C 0.1218(4) 0.4892(4) -0.1030(3) 0.0248(9) Uani 1 1 d .
H17 H 0.0965 0.4246 -0.0557 0.030 Uiso 1 1 calc R
O1 O 0.4113(2) 0.7490(2) -0.14724(18) 0.0209(6) Uani 1 1 d .
N31 N 0.6883(3) 0.7743(3) 0.1053(2) 0.0186(7) Uani 1 1 d .
N32 N 0.8126(3) 0.8487(3) 0.1562(2) 0.0204(7) Uani 1 1 d .
C31 C 0.8399(3) 0.7980(3) 0.2456(3) 0.0171(8) Uani 1 1 d .
C32 C 0.9594(3) 0.8490(3) 0.3252(3) 0.0190(8) Uani 1 1 d .
C33 C 1.0065(4) 0.9832(4) 0.3424(3) 0.0224(8) Uani 1 1 d .
C34 C 1.1203(4) 1.0343(4) 0.4182(3) 0.0265(9) Uani 1 1 d .
H34 H 1.1526 1.1255 0.4296 0.032 Uiso 1 1 calc R
C35 C 1.1849(4) 0.9527(4) 0.4757(3) 0.0303(10) Uani 1 1 d .
H35 H 1.2615 0.9880 0.5278 0.036 Uiso 1 1 calc R
C36 C 1.1409(4) 0.8184(4) 0.4597(3) 0.0264(9) Uani 1 1 d .
H36 H 1.1871 0.7625 0.4999 0.032 Uiso 1 1 calc R
C37 C 1.0301(4) 0.7688(4) 0.3850(3) 0.0236(9) Uani 1 1 d .
H37 H 1.0003 0.6774 0.3733 0.028 Uiso 1 1 calc R
O3 O 0.9434(3) 1.0687(2) 0.2882(2) 0.0286(6) Uani 1 1 d .
H3 H 0.8836 1.0282 0.2398 0.043 Uiso 1 1 calc R
N21 N 0.7362(3) 0.6914(3) 0.2565(2) 0.0173(6) Uani 1 1 d .
N22 N 0.7317(3) 0.6281(3) 0.3474(2) 0.0178(7) Uani 1 1 d .
C21 C 0.6453(3) 0.5200(3) 0.3454(3) 0.0180(8) Uani 1 1 d .
H21 H 0.5890 0.4838 0.2817 0.022 Uiso 1 1 calc R
C22 C 0.6336(4) 0.4529(3) 0.4409(3) 0.0181(8) Uani 1 1 d .
C23 C 0.7083(4) 0.5055(3) 0.5395(3) 0.0212(8) Uani 1 1 d .
C24 C 0.6857(4) 0.4392(4) 0.6278(3) 0.0243(9) Uani 1 1 d .
H24 H 0.7336 0.4755 0.6942 0.029 Uiso 1 1 calc R
C25 C 0.5948(4) 0.3217(4) 0.6206(3) 0.0274(9) Uani 1 1 d .
H25 H 0.5814 0.2770 0.6820 0.033 Uiso 1 1 calc R
C26 C 0.5227(4) 0.2677(4) 0.5254(3) 0.0278(9) Uani 1 1 d .
H26 H 0.4609 0.1856 0.5212 0.033 Uiso 1 1 calc R
C27 C 0.5405(4) 0.3328(3) 0.4371(3) 0.0236(9) Uani 1 1 d .
H27 H 0.4888 0.2962 0.3719 0.028 Uiso 1 1 calc R
O2 O 0.7996(3) 0.6197(2) 0.54986(19) 0.0266(6) Uani 1 1 d .
H2 H 0.7993 0.6528 0.4917 0.040 Uiso 1 1 calc R

loop_
_atom_site_aniso_label
_atom_site_aniso_U_11
_atom_site_aniso_U_22
_atom_site_aniso_U_33
_atom_site_aniso_U_23
_atom_site_aniso_U_13
_atom_site_aniso_U_12
Pd1 0.01666(17) 0.01898(17) 0.01521(16) 0.00293(11) 0.00126(11) 0.00282(12)
P1 0.0213(5) 0.0191(5) 0.0180(5) 0.0019(4) 0.0050(4) 0.0044(4)
C1 0.0162(19) 0.022(2) 0.0142(18) 0.0029(15) -0.0003(15) 0.0041(16)
C70 0.021(2) 0.033(2) 0.028(2) 0.0061(18) 0.0127(18) 0.0074(18)
C71 0.046(3) 0.029(2) 0.047(3) 0.001(2) 0.024(2) 0.010(2)
C60 0.026(2) 0.020(2) 0.021(2) 0.0010(16) 0.0053(17) 0.0048(17)
C61 0.029(2) 0.025(2) 0.041(3) -0.0004(19) 0.011(2) 0.0014(18)
C50 0.039(2) 0.023(2) 0.019(2) 0.0033(16) 0.0037(18) 0.0054(19)
C51 0.032(2) 0.027(2) 0.028(2) 0.0121(17) 0.0009(18) 0.0066(19)
N11 0.0172(16) 0.0239(17) 0.0147(16) 0.0052(13) 0.0012(13) 0.0030(14)
N12 0.0193(17) 0.0192(16) 0.0144(15) 0.0012(12) -0.0008(13) 0.0037(13)
C11 0.020(2) 0.0183(19) 0.0175(19) 0.0038(15) 0.0016(16) 0.0034(16)
C12 0.0166(19) 0.0192(19) 0.0192(19) -0.0056(15) -0.0011(15) 0.0027(16)
C13 0.019(2) 0.0166(19) 0.021(2) -0.0042(15) 0.0011(16) 0.0057(16)
C14 0.024(2) 0.025(2) 0.020(2) -0.0015(16) -0.0005(17) 0.0079(17)
C15 0.021(2) 0.035(2) 0.021(2) -0.0062(17) -0.0047(17) 0.0092(18)
C16 0.0110(19) 0.029(2) 0.030(2) -0.0029(18) -0.0033(16) -0.0001(16)
C17 0.024(2) 0.026(2) 0.024(2) 0.0011(17) 0.0028(17) 0.0069(18)
O1 0.0200(14) 0.0232(14) 0.0172(13) 0.0034(11) -0.0005(11) 0.0026(11)
N31 0.0131(15) 0.0202(16) 0.0209(16) 0.0040(13) 0.0015(13) 0.0011(13)
N32 0.0156(16) 0.0231(17) 0.0204(17) -0.0009(13) 0.0002(13) 0.0020(13)
C31 0.0138(18) 0.0210(19) 0.0178(19) 0.0024(15) 0.0062(15) 0.0042(15)
C32 0.0150(19) 0.023(2) 0.0178(19) 0.0037(15) 0.0059(15) -0.0001(16)
C33 0.019(2) 0.028(2) 0.021(2) 0.0040(16) 0.0070(16) 0.0041(17)
C34 0.030(2) 0.024(2) 0.021(2) -0.0032(17) 0.0094(18) -0.0055(18)
C35 0.021(2) 0.041(3) 0.023(2) -0.0050(19) -0.0001(17) -0.0025(19)
C36 0.017(2) 0.040(2) 0.023(2) 0.0059(18) 0.0015(17) 0.0097(18)
C37 0.020(2) 0.023(2) 0.026(2) -0.0028(16) 0.0004(17) 0.0034(17)
O3 0.0329(17) 0.0204(14) 0.0301(16) 0.0046(12) 0.0031(13) 0.0021(13)
N21 0.0118(15) 0.0210(16) 0.0167(16) 0.0057(13) 0.0001(12) 0.0006(13)
N22 0.0166(16) 0.0213(17) 0.0156(16) 0.0069(13) 0.0025(13) 0.0045(13)
C21 0.0154(19) 0.021(2) 0.0183(19) -0.0023(15) 0.0012(15) 0.0078(16)
C22 0.0180(19) 0.0179(19) 0.0197(19) 0.0060(15) 0.0040(15) 0.0062(16)
C23 0.017(2) 0.021(2) 0.026(2) 0.0020(16) 0.0017(16) 0.0058(16)
C24 0.025(2) 0.030(2) 0.019(2) 0.0065(17) 0.0032(17) 0.0086(18)
C25 0.029(2) 0.028(2) 0.030(2) 0.0154(18) 0.0112(18) 0.0112(19)
C26 0.025(2) 0.019(2) 0.039(2) 0.0107(18) 0.0077(19) 0.0020(17)
C27 0.019(2) 0.019(2) 0.029(2) -0.0040(17) 0.0005(17) 0.0018(16)
O2 0.0282(15) 0.0241(15) 0.0204(14) 0.0029(11) -0.0029(12) -0.0042(12)

loop_
_atom_type_symbol
_atom_type_description
_atom_type_scat_dispersion_real
_atom_type_scat_dispersion_imag
_atom_type_scat_source
C C 0.0033 0.0016 'International Tables Vol C Tables 4.2.6.8 and 6.1.1.4'
H H 0.0000 0.0000 'International Tables Vol C Tables 4.2.6.8 and 6.1.1.4'
N N 0.0061 0.0033 'International Tables Vol C Tables 4.2.6.8 and 6.1.1.4'
O O 0.0106 0.0060 'International Tables Vol C Tables 4.2.6.8 and 6.1.1.4'
P P 0.1023 0.0942 'International Tables Vol C Tables 4.2.6.8 and 6.1.1.4'
Pd Pd -0.9988 1.0072 'International Tables Vol C Tables 4.2.6.8 and 6.1.1.4'

loop_
_geom_angle_atom_site_label_1
_geom_angle_atom_site_label_2
_geom_angle_atom_site_label_3
_geom_angle
N31 Pd1 O1 172.31(10)
N31 Pd1 N12 78.61(11)
O1 Pd1 N12 93.83(10)
N31 Pd1 P1 96.66(9)
O1 Pd1 P1 90.83(7)
N12 Pd1 P1 174.66(8)
C70 P1 C50 106.34(18)
C70 P1 C60 104.93(18)
C50 P1 C60 106.49(17)
C70 P1 Pd1 108.43(13)
C50 P1 Pd1 114.04(13)
C60 P1 Pd1 115.85(12)
N11 C1 N31 126.6(3)
N11 C1 N21 126.6(3)
N31 C1 N21 106.8(3)
C71 C70 P1 112.7(3)
C71 C70 H70A 109.0
P1 C70 H70A 109.0
C71 C70 H70B 109.0
P1 C70 H70B 109.0
H70A C70 H70B 107.8
C70 C71 H71C 109.5
C70 C71 H71B 109.5
H71C C71 H71B 109.5
C70 C71 H71A 109.5
H71C C71 H71A 109.5
H71B C71 H71A 109.5
C61 C60 P1 115.4(2)
C61 C60 H60A 108.4
P1 C60 H60A 108.4
C61 C60 H60B 108.4
P1 C60 H60B 108.4
H60A C60 H60B 107.5
C60 C61 H61C 109.5
C60 C61 H61B 109.5
H61C C61 H61B 109.5
C60 C61 H61A 109.5
H61C C61 H61A 109.5
H61B C61 H61A 109.5
C51 C50 P1 112.8(3)
C51 C50 H50B 109.0
P1 C50 H50B 109.0
C51 C50 H50A 109.0
P1 C50 H50A 109.0
H50B C50 H50A 107.8
C50 C51 H51C 109.5
C50 C51 H51A 109.5
H51C C51 H51A 109.5
C50 C51 H51B 109.5
H51C C51 H51B 109.5
H51A C51 H51B 109.5
C1 N11 N12 106.4(3)
C11 N12 N11 117.2(3)
C11 N12 Pd1 125.1(2)
N11 N12 Pd1 117.7(2)
N12 C11 C12 125.4(3)
N12 C11 H11 117.3
C12 C11 H11 117.3
C17 C12 C13 118.5(3)
C17 C12 C11 116.4(3)
C13 C12 C11 125.1(3)
O1 C13 C14 116.1(3)
O1 C13 C12 126.1(3)
C14 C13 C12 117.8(3)
C15 C14 C13 122.1(4)
C15 C14 H14 118.9
C13 C14 H14 118.9
C14 C15 C16 120.2(3)
C14 C15 H15 119.9
C16 C15 H15 119.9
C17 C16 C15 119.2(3)
C17 C16 H16 120.4
C15 C16 H16 120.4
C16 C17 C12 122.2(4)
C16 C17 H17 118.9
C12 C17 H17 118.9
C13 O1 Pd1 124.0(2)
C1 N31 N32 109.8(3)
C1 N31 Pd1 110.7(2)
N32 N31 Pd1 139.3(2)
C31 N32 N31 106.8(3)
N32 C31 N21 110.5(3)
N32 C31 C32 124.8(3)
N21 C31 C32 124.6(3)
C33 C32 C37 118.1(3)
C33 C32 C31 119.1(3)
C37 C32 C31 122.8(3)
O3 C33 C34 117.7(3)
O3 C33 C32 122.1(3)
C34 C33 C32 120.2(3)
C35 C34 C33 119.7(4)
C35 C34 H34 120.1
C33 C34 H34 120.1
C34 C35 C36 121.4(4)
C34 C35 H35 119.3
C36 C35 H35 119.3
C37 C36 C35 118.7(4)
C37 C36 H36 120.6
C35 C36 H36 120.6
C36 C37 C32 121.9(4)
C36 C37 H37 119.1
C32 C37 H37 119.1
C33 O3 H3 109.5
N22 N21 C1 130.6(3)
N22 N21 C31 122.7(3)
C1 N21 C31 106.2(3)
C21 N22 N21 118.1(3)
N22 C21 C22 119.7(3)
N22 C21 H21 120.2
C22 C21 H21 120.2
C27 C22 C23 118.0(3)
C27 C22 C21 119.1(3)
C23 C22 C21 122.9(3)
O2 C23 C24 118.7(3)
O2 C23 C22 121.7(3)
C24 C23 C22 119.5(3)
C25 C24 C23 120.6(4)
C25 C24 H24 119.7
C23 C24 H24 119.7
C24 C25 C26 120.9(4)
C24 C25 H25 119.6
C26 C25 H25 119.6
C27 C26 C25 119.7(4)
C27 C26 H26 120.2
C25 C26 H26 120.2
C26 C27 C22 121.3(4)
C26 C27 H27 119.4
C22 C27 H27 119.4
C23 O2 H2 109.5

loop_
_geom_bond_atom_site_label_1
_geom_bond_atom_site_label_2
_geom_bond_distance
Pd1 N31 1.971(3)
Pd1 O1 1.981(2)
Pd1 N12 2.020(3)
Pd1 P1 2.2626(10)
P1 C70 1.811(4)
P1 C50 1.821(4)
P1 C60 1.823(4)
C1 N11 1.321(4)
C1 N31 1.346(4)
C1 N21 1.391(4)
C70 C71 1.520(5)
C70 H70A 0.9900
C70 H70B 0.9900
C71 H71C 0.9800
C71 H71B 0.9800
C71 H71A 0.9800
C60 C61 1.534(5)
C60 H60A 0.9900
C60 H60B 0.9900
C61 H61C 0.9800
C61 H61B 0.9800
C61 H61A 0.9800
C50 C51 1.527(5)
C50 H50B 0.9900
C50 H50A 0.9900
C51 H51C 0.9800
C51 H51A 0.9800
C51 H51B 0.9800
N11 N12 1.391(4)
N12 C11 1.287(4)
C11 C12 1.436(5)
C11 H11 0.9500
C12 C17 1.420(5)
C12 C13 1.424(5)
C13 O1 1.327(4)
C13 C14 1.410(5)
C14 C15 1.371(5)
C14 H14 0.9500
C15 C16 1.402(5)
C15 H15 0.9500
C16 C17 1.365(5)
C16 H16 0.9500
C17 H17 0.9500
N31 N32 1.395(4)
N32 C31 1.306(4)
C31 N21 1.395(4)
C31 C32 1.462(5)
C32 C33 1.398(5)
C32 C37 1.403(5)
C33 O3 1.367(4)
C33 C34 1.398(5)
C34 C35 1.365(5)
C34 H34 0.9500
C35 C36 1.395(5)
C35 H35 0.9500
C36 C37 1.367(5)
C36 H36 0.9500
C37 H37 0.9500
O3 H3 0.8400
N21 N22 1.373(4)
N22 C21 1.280(4)
C21 C22 1.451(5)
C21 H21 0.9500
C22 C27 1.405(5)
C22 C23 1.418(5)
C23 O2 1.346(4)
C23 C24 1.383(5)
C24 C25 1.370(5)
C24 H24 0.9500
C25 C26 1.378(5)
C25 H25 0.9500
C26 C27 1.369(5)
C26 H26 0.9500
C27 H27 0.9500
O2 H2 0.8400

loop_
_geom_torsion_atom_site_label_1
_geom_torsion_atom_site_label_2
_geom_torsion_atom_site_label_3
_geom_torsion_atom_site_label_4
_geom_torsion
N31 Pd1 P1 C70 63.33(16)
O1 Pd1 P1 C70 -114.95(15)
N12 Pd1 P1 C70 35.9(9)
N31 Pd1 P1 C50 -178.41(16)
O1 Pd1 P1 C50 3.31(15)
N12 Pd1 P1 C50 154.1(9)
N31 Pd1 P1 C60 -54.26(16)
O1 Pd1 P1 C60 127.47(16)
N12 Pd1 P1 C60 -81.7(9)
C50 P1 C70 C71 -63.5(3)
C60 P1 C70 C71 -176.1(3)
Pd1 P1 C70 C71 59.5(3)
C70 P1 C60 C61 61.8(3)
C50 P1 C60 C61 -50.7(3)
Pd1 P1 C60 C61 -178.7(2)
C70 P1 C50 C51 -171.4(3)
C60 P1 C50 C51 -59.9(3)
Pd1 P1 C50 C51 69.2(3)
N31 C1 N11 N12 -2.0(5)
N21 C1 N11 N12 175.8(3)
C1 N11 N12 C11 179.7(3)
C1 N11 N12 Pd1 2.8(3)
N31 Pd1 N12 C11 -179.0(3)
O1 Pd1 N12 C11 -0.4(3)
P1 Pd1 N12 C11 -151.1(7)
N31 Pd1 N12 N11 -2.4(2)
O1 Pd1 N12 N11 176.2(2)
P1 Pd1 N12 N11 25.5(10)
N11 N12 C11 C12 179.9(3)
Pd1 N12 C11 C12 -3.5(5)
N12 C11 C12 C17 -176.2(3)
N12 C11 C12 C13 2.7(6)
C17 C12 C13 O1 -177.1(3)
C11 C12 C13 O1 4.0(6)
C17 C12 C13 C14 1.6(5)
C11 C12 C13 C14 -177.3(3)
O1 C13 C14 C15 178.0(3)
C12 C13 C14 C15 -0.9(5)
C13 C14 C15 C16 0.0(6)
C14 C15 C16 C17 0.2(5)
C15 C16 C17 C12 0.6(6)
C13 C12 C17 C16 -1.5(5)
C11 C12 C17 C16 177.5(3)
C14 C13 O1 Pd1 172.7(2)
C12 C13 O1 Pd1 -8.6(5)
N31 Pd1 O1 C13 16.4(9)
N12 Pd1 O1 C13 6.1(3)
P1 Pd1 O1 C13 -176.5(2)
N11 C1 N31 N32 176.1(3)
N21 C1 N31 N32 -2.0(4)
N11 C1 N31 Pd1 0.1(4)
N21 C1 N31 Pd1 -178.0(2)
O1 Pd1 N31 C1 -9.3(9)
N12 Pd1 N31 C1 1.2(2)
P1 Pd1 N31 C1 -176.3(2)
O1 Pd1 N31 N32 176.5(7)
N12 Pd1 N31 N32 -173.0(4)
P1 Pd1 N31 N32 9.5(3)
C1 N31 N32 C31 1.5(4)
Pd1 N31 N32 C31 175.7(3)
N31 N32 C31 N21 -0.4(4)
N31 N32 C31 C32 -177.9(3)
N32 C31 C32 C33 37.9(5)
N21 C31 C32 C33 -139.3(3)
N32 C31 C32 C37 -141.6(4)
N21 C31 C32 C37 41.2(5)
C37 C32 C33 O3 -179.6(3)
C31 C32 C33 O3 0.9(5)
C37 C32 C33 C34 -0.6(5)
C31 C32 C33 C34 179.9(3)
O3 C33 C34 C35 178.7(3)
C32 C33 C34 C35 -0.4(5)
C33 C34 C35 C36 0.9(6)
C34 C35 C36 C37 -0.4(6)
C35 C36 C37 C32 -0.6(6)
C33 C32 C37 C36 1.1(5)
C31 C32 C37 C36 -179.4(3)
N11 C1 N21 N22 -5.1(6)
N31 C1 N21 N22 173.0(3)
N11 C1 N21 C31 -176.4(3)
N31 C1 N21 C31 1.7(4)
N32 C31 N21 N22 -173.0(3)
C32 C31 N21 N22 4.5(5)
N32 C31 N21 C1 -0.8(4)
C32 C31 N21 C1 176.7(3)
C1 N21 N22 C21 20.6(5)
C31 N21 N22 C21 -169.3(3)
N21 N22 C21 C22 -177.5(3)
N22 C21 C22 C27 -178.6(3)
N22 C21 C22 C23 4.1(5)
C27 C22 C23 O2 179.9(3)
C21 C22 C23 O2 -2.8(5)
C27 C22 C23 C24 -1.2(5)
C21 C22 C23 C24 176.1(3)
O2 C23 C24 C25 -179.2(3)
C22 C23 C24 C25 1.9(5)
C23 C24 C25 C26 -0.8(6)
C24 C25 C26 C27 -0.9(6)
C25 C26 C27 C22 1.6(6)
C23 C22 C27 C26 -0.5(5)
C21 C22 C27 C26 -178.0(3)
